data_2006675
loop_
_publ_author_name
'Zhang, Wen-Chun'
'Chen, Xue-An'
'Zhao, Ling'
'Huang, Zhi-Tang'

_publ_section_title
5,11,17,23-Tetra-tert-butyl-26,28-dihydroxy-25,27-bis[2-(p-nitrobenzylidene-amino)ethoxy]calix[4]arene
_journal_issue 11
_journal_name_full 'Acta Crystallographica Section C'
_journal_page_first 1644
_journal_page_last 1647
_journal_paper_doi 10.1107/S010827019700961X
_journal_volume 53
_journal_year 1997
_chemical_formula_moiety 'C62 H72 N4 O8'
_chemical_formula_structural '(C4 H9)4 (C6 H2)4 (C H2)4 (O H)2 (O C H2 C H2 N C H C6 H4 N O2)2'
_chemical_formula_sum 'C62 H72 N4 O8'
_chemical_formula_weight 1001.24
_chemical_name_systematic
'5,11,17,23-Tetra-tert-butyl-25, 27-bis[2-(p-nitrobenzalamino)ethoxy]-26,28-dihydroxycalix[4]arene'
_space_group_IT_number 2
_symmetry_cell_setting triclinic
_symmetry_space_group_name_Hall '-P 1'
_symmetry_space_group_name_H-M 'P -1'
_cell_angle_alpha 88.722(12)
_cell_angle_beta 77.38(2)
_cell_angle_gamma 66.64(2)
_cell_formula_units_Z 2
_cell_length_a 12.702(3)
_cell_length_b 14.653(3)
_cell_length_c 17.715(2)
_cell_measurement_reflns_used 35
_cell_measurement_temperature 293
_cell_measurement_theta_max 12.5
_cell_measurement_theta_min 5.0
_cell_volume 2946.1(11)
_computing_data_collection 'P3/P4-PC Software (Siemens, 1991)'
_computing_molecular_graphics 'ORTEPII (Johnson, 1976)'
_computing_structure_refinement 'XSCANS (Fait, 1991)'
_computing_structure_solution 'SHELXS (Sheldrick, 1990)'
_diffrn_measurement_device 'Siemens P4 four-circle diffractometer'
_diffrn_measurement_method \q--2\q
_diffrn_radiation_type 'Mo K\a'
_diffrn_radiation_wavelength 0.71073
_diffrn_reflns_av_R_equivalents 0.0119
_diffrn_reflns_limit_h_max 15
_diffrn_reflns_limit_h_min -1
_diffrn_reflns_limit_k_max 17
_diffrn_reflns_limit_k_min -16
_diffrn_reflns_limit_l_max 21
_diffrn_reflns_limit_l_min -20
_diffrn_reflns_number 12260
_diffrn_reflns_theta_max 25.00
_diffrn_standards_decay_% 0
_diffrn_standards_interval_count 97
_diffrn_standards_number 3
_exptl_absorpt_coefficient_mu 0.074
_exptl_absorpt_correction_type none
_exptl_crystal_colour yellow
_exptl_crystal_density_diffrn 1.129
_exptl_crystal_density_method 'not measured'
_exptl_crystal_description prism
_exptl_crystal_F_000 1072
_exptl_crystal_size_max 0.40
_exptl_crystal_size_mid 0.30
_exptl_crystal_size_min 0.20
_refine_diff_density_max 0.546
_refine_diff_density_min -0.256
_refine_ls_extinction_coef 0.0173(12)
_refine_ls_extinction_expression Fc^*^=kFc[1+0.001xFc^2^\l^3^/sin(2\q)]^-1/4^
_refine_ls_extinction_method SHELXL93
_refine_ls_goodness_of_fit_all 0.852
_refine_ls_goodness_of_fit_obs 1.146
_refine_ls_hydrogen_treatment refU
_refine_ls_number_parameters 700
_refine_ls_number_reflns 10351
_refine_ls_R_factor_obs 0.0626
_refine_ls_shift/esd_max 0.018
_refine_ls_structure_factor_coef Fsqd
_refine_ls_weighting_details 'w = 1/[\s^2^(Fo^2^)+(0.0910P)^2^] where P=(Fo^2^+2Fc^2^)/3'
_refine_ls_weighting_scheme calc
_refine_ls_wR_factor_all 0.1862
_refine_ls_wR_factor_obs 0.1527
_reflns_number_observed 4216
_reflns_number_total 10351
_reflns_observed_criterion >2sigma(I)
_cod_database_code 2006675

loop_
_symmetry_equiv_pos_as_xyz
'x, y, z'
'-x, -y, -z'

loop_
_atom_site_aniso_label
_atom_site_aniso_U_11
_atom_site_aniso_U_22
_atom_site_aniso_U_33
_atom_site_aniso_U_12
_atom_site_aniso_U_13
_atom_site_aniso_U_23
O12 .0567(15) .0495(13) .0441(13) -.0196(12) -.0148(11) -.0005(11)
O24 .121(3) .179(4) .157(4) -.082(3) -.050(3) -.010(3)
O25 .096(3) .169(4) .229(5) -.033(3) -.058(3) .000(4)
O42 .053(2) .0510(14) .064(2) -.0129(13) -.0230(13) -.0044(12)
O62 .062(2) .0406(13) .0536(14) -.0217(12) -.0152(12) .0039(11)
O74 .141(4) .136(3) .177(4) -.082(3) -.044(3) -.001(3)
O75 .126(4) .258(6) .191(5) -.096(4) .013(4) -.055(4)
O92 .058(2) .0578(14) .0488(14) -.0289(13) -.0050(12) -.0031(11)
N15 .071(2) .079(2) .057(2) -.033(2) -.008(2) .003(2)
N23 .089(4) .140(5) .111(3) -.058(3) -.025(3) -.002(3)
N65 .086(3) .056(2) .089(3) -.023(2) -.036(2) .018(2)
N73 .120(5) .117(4) .137(5) -.065(4) -.032(4) .014(3)
C1 .054(2) .046(2) .043(2) -.021(2) -.015(2) -.002(2)
C2 .049(2) .042(2) .052(2) -.013(2) -.014(2) -.012(2)
C3 .067(3) .045(2) .070(3) -.017(2) -.030(2) .006(2)
C4 .073(3) .052(2) .069(3) -.031(2) -.030(2) .012(2)
C5 .060(2) .059(2) .058(2) -.031(2) -.016(2) .006(2)
C6 .049(2) .044(2) .050(2) -.018(2) -.015(2) -.004(2)
C7 .097(4) .080(3) .091(3) -.043(3) -.040(3) .036(3)
C8 .272(10) .191(7) .146(6) -.010(7) .037(7) .112(6)
C9 .211(8) .354(11) .287(9) -.191(8) -.183(7) .261(9)
C10 .496(15) .140(5) .200(7) -.216(8) -.165(9) .100(5)
C11 .051(2) .050(2) .058(2) -.008(2) -.014(2) -.011(2)
C13 .056(2) .068(2) .051(2) -.024(2) -.021(2) .002(2)
C14 .081(3) .075(3) .057(2) -.034(2) -.026(2) .013(2)
C16 .084(3) .068(3) .058(3) -.028(3) -.016(2) .008(2)
C17 .070(3) .072(3) .056(2) -.032(2) -.005(2) .008(2)
C18 .086(3) .086(3) .082(3) -.043(3) -.005(3) -.019(2)
C19 .068(3) .099(4) .104(4) -.032(3) .001(3) -.012(3)
C20 .075(3) .103(4) .067(3) -.047(3) -.012(2) .000(3)
C21 .097(4) .106(4) .083(3) -.062(3) -.025(3) .000(3)
C22 .091(3) .068(3) .081(3) -.039(3) -.015(3) -.002(2)
C31 .042(2) .047(2) .043(2) -.011(2) -.007(2) .002(2)
C32 .044(2) .043(2) .050(2) -.018(2) -.006(2) -.003(2)
C33 .050(2) .056(2) .063(2) -.025(2) -.016(2) .000(2)
C34 .046(2) .050(2) .062(2) -.015(2) -.016(2) .003(2)
C35 .050(2) .046(2) .061(2) -.013(2) -.012(2) -.002(2)
C36 .044(2) .052(2) .051(2) -.014(2) -.010(2) -.007(2)
C37 .064(3) .058(3) .105(3) -.020(2) -.041(2) .007(2)
C38 .166(6) .059(3) .396(11) -.003(3) -.204(7) -.001(5)
C39 .064(3) .122(5) .276(8) -.032(3) -.053(4) .051(5)
C40 .179(7) .192(7) .138(6) .046(5) -.088(5) .028(5)
C41 .049(2) .048(2) .064(2) -.022(2) -.010(2) .001(2)
C51 .053(2) .038(2) .047(2) -.019(2) -.015(2) .001(2)
C52 .047(2) .041(2) .046(2) -.017(2) -.007(2) -.006(2)
C53 .058(2) .050(2) .051(2) -.024(2) -.004(2) -.001(2)
C54 .065(3) .053(2) .047(2) -.025(2) -.013(2) .002(2)
C55 .053(2) .053(2) .059(2) -.019(2) -.017(2) .000(2)
C56 .051(2) .041(2) .049(2) -.021(2) -.012(2) -.003(2)
C57 .084(3) .073(3) .068(3) -.026(3) -.021(3) .026(2)
C58A .154(15) .078(9) .085(7) -.013(9) -.027(9) .028(6)
C58B .20(2) .074(9) .153(14) -.015(12) .021(14) .046(9)
C59A .220(17) .197(18) .229(19) -.127(16) -.108(16) .169(15)
C59B .098(8) .125(10) .063(7) -.045(8) -.006(6) .041(6)
C60A .34(3) .121(10) .070(10) .021(19) -.080(18) -.006(8)
C60B .157(14) .25(2) .118(15) -.118(16) -.088(12) .119(15)
C61 .055(2) .045(2) .055(2) -.018(2) -.005(2) -.004(2)
C63 .072(3) .055(2) .081(3) -.035(2) -.021(2) .012(2)
C64 .106(4) .067(3) .084(3) -.047(3) -.027(3) .027(2)
C66 .088(4) .059(3) .071(3) -.021(3) -.022(3) .019(2)
C67 .082(3) .059(3) .070(3) -.022(2) -.031(3) .018(2)
C68 .097(4) .068(3) .072(3) -.027(3) -.029(3) .001(2)
C69 .093(4) .096(4) .076(3) -.033(3) -.015(3) .002(3)
C70 .088(4) .077(3) .092(4) -.037(3) -.025(3) .018(3)
C71 .104(4) .069(3) .098(4) -.034(3) -.042(3) .007(3)
C72 .091(4) .067(3) .077(3) -.020(3) -.027(3) .002(2)
C81 .039(2) .045(2) .045(2) -.015(2) -.008(2) .005(2)
C82 .045(2) .046(2) .047(2) -.013(2) -.012(2) .002(2)
C83 .054(2) .056(2) .062(2) -.027(2) -.013(2) .002(2)
C84 .049(2) .055(2) .054(2) -.020(2) -.003(2) .001(2)
C85 .050(2) .050(2) .049(2) -.017(2) -.004(2) -.006(2)
C86 .041(2) .042(2) .049(2) -.013(2) -.013(2) .005(2)
C87 .081(3) .092(3) .068(3) -.052(3) .006(2) -.002(2)
C88 .249(9) .136(5) .197(7) -.104(6) .114(6) .009(5)
C89 .091(5) .390(13) .145(6) -.101(7) .017(4) .009(7)
C90 .331(10) .451(13) .091(4) -.349(11) .110(5) -.122(6)
C91 .047(2) .058(2) .053(2) -.022(2) -.013(2) -.003(2)

loop_
_atom_site_label
_atom_site_fract_x
_atom_site_fract_y
_atom_site_fract_z
_atom_site_U_iso_or_equiv
_atom_site_thermal_displace_type
_atom_site_calc_flag
_atom_site_refinement_flags
_atom_site_occupancy
_atom_site_disorder_group
_atom_site_type_symbol
O12 .7565(2) .79175(15) .41337(12) .0500(6) Uani d . 1 . O
O24 .0978(3) .7126(3) .4811(2) .142(2) Uani d . 1 . O
O25 .0472(4) .8681(4) .4990(3) .168(2) Uani d . 1 . O
O42 .6065(2) .7308(2) .34692(13) .0572(6) Uani d . 1 . O
H42 .6367(2) .7568(2) .37112(13) .088(11) Uiso calc R 1 . H
O62 .7357(2) .52891(15) .25631(12) .0513(6) Uani d . 1 . O
O74 1.4014(4) .4836(3) .3577(3) .141(2) Uani d . 1 . O
O75 1.4549(4) .3987(4) .2486(3) .192(2) Uani d . 1 . O
O92 .8787(2) .6317(2) .28280(12) .0541(6) Uani d . 1 . O
H92 .8508(2) .5942(2) .27017(12) .088(11) Uiso calc R 1 . H
N15 .6062(3) .7786(2) .5545(2) .0690(9) Uani d . 1 . N
N23 .1201(4) .7842(4) .4945(3) .1091(14) Uani d . 1 . N
N65 .9095(3) .3712(2) .3093(2) .0761(10) Uani d . 1 . N
N73 1.3839(5) .4402(4) .3067(4) .119(2) Uani d . 1 . N
C1 .7597(3) .8594(2) .3567(2) .0464(8) Uani d . 1 . C
C2 .6522(3) .9326(2) .3485(2) .0489(9) Uani d . 1 . C
C3 .6555(3) .9976(2) .2909(2) .0598(10) Uani d . 1 . C
H3 .5850(3) 1.0480(2) .2856(2) .074(3) Uiso calc R 1 . H
C4 .7590(4) .9906(3) .2409(2) .0608(10) Uani d . 1 . C
C5 .8623(3) .9143(3) .2499(2) .0562(9) Uani d . 1 . C
H5 .9328(3) .9076(3) .2164(2) .074(3) Uiso calc R 1 . H
C6 .8648(3) .8473(2) .3071(2) .0468(8) Uani d . 1 . C
C7 .7590(4) 1.0653(3) .1798(3) .0844(13) Uani d . 1 . C
C8 .8599(7) 1.0219(5) .1122(4) .246(5) Uani d . 1 . C
H8A .9320(7) .9967(5) .1296(4) .250(7) Uiso calc R 1 . H
H8B .8604(7) 1.0724(5) .0769(4) .250(7) Uiso calc R 1 . H
H8C .8525(7) .9685(5) .0865(4) .250(7) Uiso calc R 1 . H
C9 .6494(6) 1.1033(6) .1511(4) .242(5) Uani d . 1 . C
H9A .6393(6) 1.0485(6) .1296(4) .250(7) Uiso calc R 1 . H
H9B .6543(6) 1.1485(6) .1118(4) .250(7) Uiso calc R 1 . H
H9C .5834(6) 1.1375(6) .1933(4) .250(7) Uiso calc R 1 . H
C10 .7740(8) 1.1502(5) .2129(4) .237(5) Uani d . 1 . C
H10A .8451(8) 1.1259(5) .2315(4) .250(7) Uiso calc R 1 . H
H10B .7079(8) 1.1844(5) .2550(4) .250(7) Uiso calc R 1 . H
H10C .7787(8) 1.1954(5) .1734(4) .250(7) Uiso calc R 1 . H
C11 .5347(3) .9402(2) .3982(2) .0563(9) Uani d . 1 . C
H11A .5485(3) .9015(2) .4429(2) .070(3) Uiso calc R 1 . H
H11B .4869(3) 1.0091(2) .4170(2) .070(3) Uiso calc R 1 . H
C13 .7669(3) .8214(3) .4874(2) .0570(9) Uani d . 1 . C
H13A .7159(3) .8910(3) .5016(2) .070(3) Uiso calc R 1 . H
H13B .8474(3) .8122(3) .4853(2) .070(3) Uiso calc R 1 . H
C14 .7307(3) .7564(3) .5455(2) .0683(11) Uani d . 1 . C
H14A .7771(3) .6868(3) .5281(2) .070(3) Uiso calc R 1 . H
H14B .7455(3) .7682(3) .5951(2) .070(3) Uiso calc R 1 . H
C16 .5778(4) .7138(3) .5289(2) .0711(11) Uani d . 1 . C
H16 .6369(4) .6510(3) .5120(2) .074(3) Uiso calc R 1 . H
C17 .4573(4) .7315(3) .5244(2) .0666(10) Uani d . 1 . C
C18 .3636(4) .8216(3) .5486(2) .0843(13) Uani d . 1 . C
H18 .3758(4) .8713(3) .5725(2) .074(3) Uiso calc R 1 . H
C19 .2539(4) .8401(4) .5388(3) .0937(14) Uani d . 1 . C
H19 .1921(4) .9019(4) .5546(3) .074(3) Uiso calc R 1 . H
C20 .2370(4) .7656(4) .5051(2) .0787(12) Uani d . 1 . C
C21 .3262(5) .6764(4) .4812(3) .0879(13) Uani d . 1 . C
H21 .3129(5) .6267(4) .4584(3) .074(3) Uiso calc R 1 . H
C22 .4360(4) .6592(3) .4905(2) .0784(12) Uani d . 1 . C
H22 .4973(4) .5975(3) .4736(2) .074(3) Uiso calc R 1 . H
C31 .5061(3) .8027(2) .3311(2) .0466(8) Uani d . 1 . C
C32 .4448(3) .7707(2) .2889(2) .0463(8) Uani d . 1 . C
C33 .3432(3) .8389(3) .2733(2) .0545(9) Uani d . 1 . C
H33 .3010(3) .8168(3) .2469(2) .074(3) Uiso calc R 1 . H
C34 .2999(3) .9404(2) .2953(2) .0535(9) Uani d . 1 . C
C35 .3641(3) .9695(2) .3357(2) .0540(9) Uani d . 1 . C
H35 .3372(3) 1.0366(2) .3512(2) .074(3) Uiso calc R 1 . H
C36 .4671(3) .9031(2) .3544(2) .0504(9) Uani d . 1 . C
C37 .1871(3) 1.0147(3) .2743(3) .0739(12) Uani d . 1 . C
C38 .1566(5) 1.1178(3) .3010(4) .197(4) Uani d . 1 . C
H38A .1492(5) 1.1221(3) .3560(4) .250(7) Uiso calc R 1 . H
H38B .0832(5) 1.1603(3) .2890(4) .250(7) Uiso calc R 1 . H
H38C .2173(5) 1.1386(3) .2754(4) .250(7) Uiso calc R 1 . H
C39 .0854(4) .9864(4) .3104(4) .154(3) Uani d . 1 . C
H39A .1041(4) .9189(4) .2935(4) .250(7) Uiso calc R 1 . H
H39B .0156(4) 1.0302(4) .2949(4) .250(7) Uiso calc R 1 . H
H39C .0722(4) .9923(4) .3659(4) .250(7) Uiso calc R 1 . H
C40 .1988(6) 1.0065(5) .1892(4) .200(4) Uani d . 1 . C
H40A .2188(6) .9386(5) .1724(4) .250(7) Uiso calc R 1 . H
H40B .2597(6) 1.0270(5) .1632(4) .250(7) Uiso calc R 1 . H
H40C .1255(6) 1.0486(5) .1769(4) .250(7) Uiso calc R 1 . H
C41 .4979(3) .6629(2) .2562(2) .0536(9) Uani d . 1 . C
H41A .4391(3) .6477(2) .2387(2) .070(3) Uiso calc R 1 . H
H41B .5236(3) .6188(2) .2962(2) .070(3) Uiso calc R 1 . H
C51 .7161(3) .5819(2) .1902(2) .0451(8) Uani d . 1 . C
C52 .8126(3) .5758(2) .1327(2) .0452(8) Uani d . 1 . C
C53 .7926(3) .6354(2) .0711(2) .0538(9) Uani d . 1 . C
H53 .8568(3) .6317(2) .0321(2) .074(3) Uiso calc R 1 . H
C54 .6815(3) .6997(2) .0654(2) .0543(9) Uani d . 1 . C
C55 .5873(3) .7042(2) .1251(2) .0550(9) Uani d . 1 . C
H55 .5116(3) .7474(2) .1224(2) .074(3) Uiso calc R 1 . H
C56 .6023(3) .6465(2) .1886(2) .0462(8) Uani d . 1 . C
C57 .6612(4) .7681(3) -.0008(2) .0766(12) Uani d . 1 . C
C58A .5387(13) .8536(11) .0141(8) .117(5) Uani d PU .50 1 C
H58A .5325(13) .8934(11) -.0298(8) .116(7) Uiso calc PR .50 1 H
H58B .5272(13) .8943(11) .0594(8) .116(7) Uiso calc PR .50 1 H
H58C .4797(13) .8268(11) .0221(8) .116(7) Uiso calc PR .50 1 H
C58B .6165(19) .8730(11) .0297(10) .164(8) Uani d PU .50 2 C
H58D .6038(19) .9159(11) -.0122(10) .116(7) Uiso calc PR .50 2 H
H58E .6731(19) .8817(11) .0536(10) .116(7) Uiso calc PR .50 2 H
H58F .5435(19) .8895(11) .0673(10) .116(7) Uiso calc PR .50 2 H
C59A .7405(18) .8218(16) -.0092(13) .194(7) Uani d PU .50 3 C
H59A .7278(18) .8650(16) -.0508(13) .116(7) Uiso calc PR .50 3 H
H59B .8210(18) .7744(16) -.0204(13) .116(7) Uiso calc PR .50 3 H
H59C .7240(18) .8606(16) .0382(13) .116(7) Uiso calc PR .50 3 H
C59B .7777(10) .7456(11) -.0651(7) .098(4) Uani d PU .50 4 C
H59D .7608(10) .7904(11) -.1054(7) .116(7) Uiso calc PR .50 4 H
H59E .8077(10) .6782(11) -.0866(7) .116(7) Uiso calc PR .50 4 H
H59F .8353(10) .7545(11) -.0425(7) .116(7) Uiso calc PR .50 4 H
C60A .677(2) .7163(11) -.0705(9) .208(12) Uani d PU .50 5 C
H60A .663(2) .7620(11) -.1106(9) .116(7) Uiso calc PR .50 5 H
H60B .622(2) .6852(11) -.0641(9) .116(7) Uiso calc PR .50 5 H
H60C .756(2) .6663(11) -.0847(9) .116(7) Uiso calc PR .50 5 H
C60B .5786(14) .7509(16) -.0424(10) .156(8) Uani d PU .50 6 C
H60D .5663(14) .7944(16) -.0838(10) .116(7) Uiso calc PR .50 6 H
H60E .5046(14) .7645(16) -.0066(10) .116(7) Uiso calc PR .50 6 H
H60F .6121(14) .6829(16) -.0631(10) .116(7) Uiso calc PR .50 6 H
C61 .9380(3) .5120(2) .1376(2) .0531(9) Uani d . 1 . C
H61A .9370(3) .4672(2) .1787(2) .070(3) Uiso calc R 1 . H
H61B .9799(3) .4718(2) .0892(2) .070(3) Uiso calc R 1 . H
C63 .7394(3) .4304(2) .2532(2) .0661(11) Uani d . 1 . C
H63A .7896(3) .3940(2) .2047(2) .070(3) Uiso calc R 1 . H
H63B .6611(3) .4325(2) .2575(2) .070(3) Uiso calc R 1 . H
C64 .7884(4) .3815(3) .3206(2) .0809(12) Uani d . 1 . C
H64A .7413(4) .4215(3) .3683(2) .070(3) Uiso calc R 1 . H
H64B .7855(4) .3164(3) .3245(2) .070(3) Uiso calc R 1 . H
C66 .9329(4) .4254(3) .3517(2) .0752(12) Uani d . 1 . C
H66 .8731(4) .4657(3) .3922(2) .074(3) Uiso calc R 1 . H
C67 1.0494(4) .4282(3) .3404(2) .0704(11) Uani d . 1 . C
C68 1.1417(4) .3715(3) .2813(2) .0791(12) Uani d . 1 . C
H68 1.1301(4) .3295(3) .2484(2) .074(3) Uiso calc R 1 . H
C69 1.2497(5) .3752(4) .2696(3) .0904(14) Uani d . 1 . C
H69 1.3113(5) .3359(4) .2296(3) .074(3) Uiso calc R 1 . H
C70 1.2654(5) .4381(4) .3180(3) .0838(13) Uani d . 1 . C
C71 1.1769(5) .4972(3) .3754(3) .0873(13) Uani d . 1 . C
H71 1.1887(5) .5406(3) .4068(3) .074(3) Uiso calc R 1 . H
C72 1.0689(4) .4921(3) .3869(2) .0805(12) Uani d . 1 . C
H72 1.0075(4) .5325(3) .4266(2) .074(3) Uiso calc R 1 . H
C81 .9688(3) .6312(2) .2233(2) .0436(8) Uani d . 1 . C
C82 1.0248(3) .6917(2) .2366(2) .0474(8) Uani d . 1 . C
C83 1.1165(3) .6934(2) .1787(2) .0555(9) Uani d . 1 . C
H83 1.1546(3) .7335(2) .1875(2) .074(3) Uiso calc R 1 . H
C84 1.1549(3) .6378(3) .1077(2) .0544(9) Uani d . 1 . C
C85 1.0951(3) .5798(2) .0977(2) .0516(9) Uani d . 1 . C
H85 1.1180(3) .5423(2) .0508(2) .074(3) Uiso calc R 1 . H
C86 1.0029(3) .5742(2) .1535(2) .0446(8) Uani d . 1 . C
C87 1.2556(4) .6436(3) .0458(2) .0782(12) Uani d . 1 . C
C88 1.2446(7) .7463(5) .0374(4) .213(4) Uani d . 1 . C
H88A 1.2283(7) .7787(5) .0877(4) .250(7) Uiso calc R 1 . H
H88B 1.1814(7) .7815(5) .0125(4) .250(7) Uiso calc R 1 . H
H88C 1.3169(7) .7463(5) .0066(4) .250(7) Uiso calc R 1 . H
C89 1.3684(5) .6009(7) .0771(4) .215(4) Uani d . 1 . C
H89A 1.3551(5) .6358(7) .1258(4) .250(7) Uiso calc R 1 . H
H89B 1.4316(5) .6090(7) .0406(4) .250(7) Uiso calc R 1 . H
H89C 1.3887(5) .5314(7) .0843(4) .250(7) Uiso calc R 1 . H
C90 1.2796(6) .5904(6) -.0252(3) .253(5) Uani d . 1 . C
H90A 1.2857(6) .5238(6) -.0159(3) .250(7) Uiso calc R 1 . H
H90B 1.3524(6) .5878(6) -.0571(3) .250(7) Uiso calc R 1 . H
H90C 1.2170(6) .6230(6) -.0512(3) .250(7) Uiso calc R 1 . H
C91 .9792(3) .7596(2) .3097(2) .0519(9) Uani d . 1 . C
H91A 1.0377(3) .7841(2) .3158(2) .070(3) Uiso calc R 1 . H
H91B .9660(3) .7223(2) .3541(2) .070(3) Uiso calc R 1 . H

loop_
_atom_type_symbol
_atom_type_description
_atom_type_scat_dispersion_real
_atom_type_scat_dispersion_imag
_atom_type_scat_source
C C 0.0033 0.0016 'International Tables Vol C Tables 4.2.6.8 and 6.1.1.4'
H H 0.0000 0.0000 'International Tables Vol C Tables 4.2.6.8 and 6.1.1.4'
N N 0.0061 0.0033 'International Tables Vol C Tables 4.2.6.8 and 6.1.1.4'
O O 0.0106 0.0060 'International Tables Vol C Tables 4.2.6.8 and 6.1.1.4'

loop_
_geom_bond_atom_site_label_1
_geom_bond_atom_site_label_2
_geom_bond_site_symmetry_2
_geom_bond_distance
_geom_bond_publ_flag
O12 C1 . 1.400(4) yes
O12 C13 . 1.438(3) no
O24 N23 . 1.231(5) no
O25 N23 . 1.202(5) no
O42 C31 . 1.376(3) yes
O62 C51 . 1.403(3) yes
O62 C63 . 1.427(4) no
O74 N73 . 1.224(5) no
O75 N73 . 1.195(5) no
O92 C81 . 1.373(3) yes
N15 C16 . 1.265(4) no
N15 C14 . 1.455(4) no
N23 C20 . 1.453(6) no
N65 C66 . 1.263(5) no
N65 C64 . 1.453(5) no
N73 C70 . 1.487(6) no
C1 C6 . 1.376(4) no
C1 C2 . 1.398(4) no
C2 C3 . 1.385(4) no
C2 C11 . 1.521(4) no
C3 C4 . 1.383(5) no
C4 C5 . 1.384(5) no
C4 C7 . 1.521(5) no
C5 C6 . 1.392(4) no
C6 C91 . 1.521(4) no
C7 C9 . 1.480(6) no
C7 C10 . 1.482(6) no
C7 C8 . 1.483(7) no
C11 C36 . 1.521(4) no
C13 C14 . 1.508(5) no
C16 C17 . 1.468(5) no
C17 C22 . 1.373(5) no
C17 C18 . 1.379(5) no
C18 C19 . 1.359(5) no
C19 C20 . 1.366(6) no
C20 C21 . 1.346(6) no
C21 C22 . 1.361(5) no
C31 C36 . 1.393(4) no
C31 C32 . 1.394(4) no
C32 C33 . 1.365(4) no
C32 C41 . 1.519(4) no
C33 C34 . 1.397(4) no
C34 C35 . 1.380(4) no
C34 C37 . 1.535(5) no
C35 C36 . 1.390(4) no
C37 C38 . 1.464(6) no
C37 C40 . 1.485(6) no
C37 C39 . 1.517(6) no
C41 C56 . 1.521(4) no
C51 C56 . 1.385(4) no
C51 C52 . 1.385(4) no
C52 C53 . 1.387(4) no
C52 C61 . 1.515(4) no
C53 C54 . 1.376(4) no
C54 C55 . 1.393(4) no
C54 C57 . 1.523(5) no
C55 C56 . 1.393(4) no
C57 C60A . 1.400(14) no
C57 C58B . 1.48(2) no
C57 C59A . 1.487(14) no
C57 C60B . 1.505(14) no
C57 C58A . 1.533(14) no
C57 C59B . 1.577(11) no
C61 C86 . 1.515(4) no
C63 C64 . 1.502(5) no
C66 C67 . 1.466(5) no
C67 C68 . 1.375(5) no
C67 C72 . 1.386(5) no
C68 C69 . 1.364(5) no
C69 C70 . 1.372(6) no
C70 C71 . 1.347(6) no
C71 C72 . 1.374(6) no
C81 C82 . 1.390(4) no
C81 C86 . 1.392(4) no
C82 C83 . 1.382(4) no
C82 C91 . 1.508(4) no
C83 C84 . 1.395(4) no
C84 C85 . 1.382(4) no
C84 C87 . 1.522(5) no
C85 C86 . 1.387(4) no
C87 C90 . 1.404(6) no
C87 C88 . 1.463(6) no
C87 C89 . 1.539(7) no
